data_4348394
loop_
_publ_author_name
'Wang, Xiuli'
'Le, Mao'
'Lin, Hong-Yan'
'Luan, Jian'
'Liu, Guo-Cheng'
'Sui, Fang-Fang'
'Chang, Zhi-Han'

_publ_section_title
;
 Assembly, structures, photophysical properties and photocatalytic
 activities of a series of coordination polymers constructed from
 semi-rigid bis-pyridyl-bis-amide and benzenetricarboxylic acid
;
_journal_issue 4
_journal_name_full 'Inorganic Chemistry Frontiers'
_journal_page_first 373
_journal_paper_doi 10.1039/C4QI00218K
_journal_volume 2
_journal_year 2015
_chemical_formula_sum 'C28 H18 Cu N4 O6'
_chemical_formula_weight 570.00
_space_group_IT_number 167
_space_group_name_Hall '-R 3 2"c'
_space_group_name_H-M_alt 'R -3 c :H'
_symmetry_cell_setting trigonal
_symmetry_space_group_name_H-M 'R -3 c :H'
_atom_sites_solution_hydrogens geom
_atom_sites_solution_primary direct
_atom_sites_solution_secondary difmap
_audit_creation_method SHELXL-97
_audit_update_record
;
2014-05-25 deposited with the CCDC.
2015-02-02 downloaded from the CCDC.
;
_cell_angle_alpha 90.00
_cell_angle_beta 90.00
_cell_angle_gamma 120.00
_cell_formula_units_Z 18
_cell_length_a 18.942(2)
_cell_length_b 18.942(2)
_cell_length_c 38.976(4)
_cell_measurement_temperature 296(2)
_cell_measurement_theta_max 25.41
_cell_measurement_theta_min 1.62
_cell_volume 12111(2)
_computing_cell_refinement 'SMART (Bruker, 2001)'
_computing_data_collection 'SMART (Bruker, 2001)'
_computing_data_reduction 'SAINT+ (Bruker, 1999)'
_computing_molecular_graphics 'PLATON (Spek, 2003)'
_computing_publication_material 'SHELXTL (1998)'
_computing_structure_refinement 'SHELXL-97 (Sheldrick, 2008)'
_computing_structure_solution 'SHELXS-97 (Sheldrick, 2008)'
_diffrn_ambient_temperature 296(2)
_diffrn_measured_fraction_theta_full 0.999
_diffrn_measured_fraction_theta_max 0.999
_diffrn_measurement_device_type 'CCD area detector'
_diffrn_measurement_method 'phi and omega scans'
_diffrn_radiation_monochromator graphite
_diffrn_radiation_source 'fine-focus sealed tube'
_diffrn_radiation_type MoK\a
_diffrn_radiation_wavelength 0.71073
_diffrn_reflns_av_R_equivalents 0.0739
_diffrn_reflns_av_sigmaI/netI 0.0390
_diffrn_reflns_limit_h_max 22
_diffrn_reflns_limit_h_min -22
_diffrn_reflns_limit_k_max 22
_diffrn_reflns_limit_k_min -22
_diffrn_reflns_limit_l_max 46
_diffrn_reflns_limit_l_min -32
_diffrn_reflns_number 20278
_diffrn_reflns_theta_full 25.41
_diffrn_reflns_theta_max 25.41
_diffrn_reflns_theta_min 1.62
_exptl_absorpt_coefficient_mu 0.860
_exptl_absorpt_correction_T_max 0.894
_exptl_absorpt_correction_T_min 0.879
_exptl_absorpt_correction_type multi-scan
_exptl_absorpt_process_details SADABS
_exptl_crystal_colour BLUE
_exptl_crystal_density_diffrn 1.407
_exptl_crystal_density_method 'not measured'
_exptl_crystal_description BLOCK
_exptl_crystal_F_000 5238
_exptl_crystal_size_max 0.15
_exptl_crystal_size_mid 0.14
_exptl_crystal_size_min 0.13
_refine_diff_density_max 0.733
_refine_diff_density_min -0.764
_refine_diff_density_rms 0.113
_refine_ls_extinction_method none
_refine_ls_goodness_of_fit_ref 1.053
_refine_ls_hydrogen_treatment constr
_refine_ls_matrix_type full
_refine_ls_number_parameters 200
_refine_ls_number_reflns 2488
_refine_ls_number_restraints 48
_refine_ls_restrained_S_all 1.100
_refine_ls_R_factor_all 0.0978
_refine_ls_R_factor_gt 0.0801
_refine_ls_shift/su_max 0.000
_refine_ls_shift/su_mean 0.000
_refine_ls_structure_factor_coef Fsqd
_refine_ls_weighting_details 'calc w=1/[\s^2^(Fo^2^)+(0.1181P)^2^+156.6986P] where P=(Fo^2^+2Fc^2^)/3'
_refine_ls_weighting_scheme calc
_refine_ls_wR_factor_gt 0.2141
_refine_ls_wR_factor_ref 0.2269
_reflns_number_gt 1967
_reflns_number_total 2488
_reflns_threshold_expression >2sigma(I)
_cod_data_source_file c4qi00218k2.cif
_cod_data_source_block lm-8
_cod_depositor_comments
;
The following automatic conversions were performed:

data item '_symmetry_cell_setting' value 'Trigonal' was changed to
'trigonal' in accordance with the
/home/saulius/struct/COD-crude-data/automatic-downloads/DataCite-retrospective/RSC/depositions/lib/dictionaries/cif_core.dic
dictionary named 'cif_core.dic' version 2.4.2 last updated on
2011-04-26.

Automatic conversion script
Id: cif_fix_values 6909 2019-04-08 15:41:33Z antanas 
;
_cod_original_sg_symbol_H-M 'R -3 c'
_cod_database_code 4348394

loop_
_symmetry_equiv_pos_as_xyz
'x, y, z'
'-y, x-y, z'
'-x+y, -x, z'
'x-y, -y, -z+1/2'
'-x, -x+y, -z+1/2'
'y, x, -z+1/2'
'x+2/3, y+1/3, z+1/3'
'-y+2/3, x-y+1/3, z+1/3'
'-x+y+2/3, -x+1/3, z+1/3'
'x-y+2/3, -y+1/3, -z+5/6'
'-x+2/3, -x+y+1/3, -z+5/6'
'y+2/3, x+1/3, -z+5/6'
'x+1/3, y+2/3, z+2/3'
'-y+1/3, x-y+2/3, z+2/3'
'-x+y+1/3, -x+2/3, z+2/3'
'x-y+1/3, -y+2/3, -z+7/6'
'-x+1/3, -x+y+2/3, -z+7/6'
'y+1/3, x+2/3, -z+7/6'
'-x, -y, -z'
'y, -x+y, -z'
'x-y, x, -z'
'-x+y, y, z-1/2'
'x, x-y, z-1/2'
'-y, -x, z-1/2'
'-x+2/3, -y+1/3, -z+1/3'
'y+2/3, -x+y+1/3, -z+1/3'
'x-y+2/3, x+1/3, -z+1/3'
'-x+y+2/3, y+1/3, z-1/6'
'x+2/3, x-y+1/3, z-1/6'
'-y+2/3, -x+1/3, z-1/6'
'-x+1/3, -y+2/3, -z+2/3'
'y+1/3, -x+y+2/3, -z+2/3'
'x-y+1/3, x+2/3, -z+2/3'
'-x+y+1/3, y+2/3, z+1/6'
'x+1/3, x-y+2/3, z+1/6'
'-y+1/3, -x+2/3, z+1/6'

loop_
_atom_site_label
_atom_site_type_symbol
_atom_site_fract_x
_atom_site_fract_y
_atom_site_fract_z
_atom_site_U_iso_or_equiv
_atom_site_adp_type
_atom_site_occupancy
_atom_site_symmetry_multiplicity
_atom_site_calc_flag
_atom_site_refinement_flags
_atom_site_disorder_group
Cu1 Cu 0.50914(5) 0.0000 -0.2500 0.0258(4) Uani 1 2 d S .
O1 O 0.4288(3) -0.1139(2) -0.24465(10) 0.0322(10) Uani 1 1 d . .
N1 N 0.5254(4) 0.0137(3) -0.19942(13) 0.0352(12) Uani 1 1 d . .
C1 C 0.5526(6) -0.0262(5) -0.18111(17) 0.061(2) Uani 1 1 d . .
H1A H 0.5721 -0.0562 -0.1925 0.073 Uiso 1 1 calc R .
O2 O 0.5299(2) -0.1406(2) -0.24471(11) 0.0372(10) Uani 1 1 d . .
C2 C 0.5535(7) -0.0254(6) -0.1460(2) 0.080(3) Uani 1 1 d U .
H2A H 0.5713 -0.0560 -0.1340 0.096 Uiso 1 1 calc R .
N2 N 0.4938(9) 0.0032(8) -0.0920(3) 0.039(2) Uani 0.471(11) 1 d PU 1
H2B H 0.5235 0.0634 -0.0889 0.047 Uiso 0.471(11) 1 d PR 1
N2' N 0.5496(8) 0.0407(7) -0.0943(3) 0.039(2) Uani 0.529(11) 1 d P 2
H2'A H 0.5266 0.0655 -0.0852 0.047 Uiso 0.529(11) 1 calc PR 2
C3 C 0.5281(9) 0.0208(7) -0.12863(19) 0.083(4) Uani 1 1 d . .
O3 O 0.4811(10) -0.1151(9) -0.0777(3) 0.190(6) Uani 1 1 d . .
C4 C 0.5016(5) 0.0628(5) -0.14730(16) 0.052(2) Uani 1 1 d . .
H4A H 0.4847 0.0955 -0.1364 0.062 Uiso 1 1 calc R .
C5 C 0.4994(5) 0.0572(4) -0.18238(16) 0.0453(17) Uani 1 1 d . .
H5A H 0.4790 0.0850 -0.1948 0.054 Uiso 1 1 calc R .
C6 C 0.4807(9) -0.0554(8) -0.0699(3) 0.036(3) Uani 0.50 1 d PU .
C6' C 0.4011(8) -0.0298(8) 0.0716(3) 0.036(3) Uani 0.50 1 d P .
C7 C 0.4701(9) -0.0426(8) -0.0312(3) 0.042(2) Uani 0.576(8) 1 d PU 1
C7' C 0.4437(11) -0.0902(10) -0.0411(4) 0.042(2) Uani 0.424(8) 1 d P 2
C8 C 0.3902(9) -0.1005(9) -0.0206(3) 0.055(3) Uani 0.576(8) 1 d PU 1
H8A H 0.3518 -0.1401 -0.0351 0.066 Uiso 0.576(8) 1 calc PR 1
C8' C 0.3659(13) -0.1499(13) -0.0287(5) 0.055(3) Uani 0.424(8) 1 d P 2
H8'A H 0.3299 -0.1939 -0.0422 0.066 Uiso 0.424(8) 1 calc PR 2
C9 C 0.3739(9) -0.0920(9) 0.0158(3) 0.046(3) Uani 0.576(8) 1 d PU 1
H9A H 0.3229 -0.1287 0.0246 0.055 Uiso 0.576(8) 1 calc PR 1
C9' C 0.3460(12) -0.1391(11) 0.0047(4) 0.046(3) Uani 0.424(8) 1 d P 2
H9'A H 0.2965 -0.1784 0.0140 0.055 Uiso 0.424(8) 1 calc PR 2
C10 C 0.4160(7) -0.0476(9) 0.0319(3) 0.087(3) Uani 1 1 d U .
C11 C 0.5134(8) 0.0030(10) -0.0163(3) 0.097(4) Uani 1 1 d U .
C12 C 0.4563(3) -0.1629(3) -0.24488(13) 0.0261(12) Uani 1 1 d . .
C13 C 0.3923(3) -0.2515(3) -0.24495(14) 0.0255(12) Uani 1 1 d . .
C14 C 0.3102(3) -0.2747(3) -0.24480(15) 0.0287(13) Uani 1 1 d . .
H14A H 0.2947 -0.2352 -0.2446 0.034 Uiso 1 1 calc R .

loop_
_atom_site_aniso_label
_atom_site_aniso_U_11
_atom_site_aniso_U_22
_atom_site_aniso_U_33
_atom_site_aniso_U_23
_atom_site_aniso_U_13
_atom_site_aniso_U_12
Cu1 0.0352(5) 0.0201(5) 0.0171(5) 0.0000(4) 0.00000(18) 0.0100(3)
O1 0.037(2) 0.0225(19) 0.035(2) 0.0021(16) 0.0057(18) 0.0133(17)
N1 0.053(3) 0.033(3) 0.023(3) 0.001(2) 0.000(2) 0.023(2)
C1 0.120(7) 0.079(6) 0.024(3) -0.009(3) -0.009(4) 0.079(6)
O2 0.022(2) 0.029(2) 0.048(3) -0.0072(19) 0.0026(18) 0.0044(17)
C2 0.151(8) 0.098(6) 0.041(4) -0.012(4) -0.018(5) 0.100(6)
N2 0.059(5) 0.049(5) 0.022(3) -0.002(3) 0.003(4) 0.037(4)
N2' 0.059(5) 0.049(5) 0.022(3) -0.002(3) 0.003(4) 0.037(4)
C3 0.188(11) 0.106(7) 0.021(4) -0.015(4) -0.021(5) 0.123(8)
O3 0.289(18) 0.183(12) 0.132(10) 0.011(8) 0.013(10) 0.144(13)
C4 0.102(6) 0.057(4) 0.021(3) -0.006(3) 0.000(3) 0.058(5)
C5 0.077(5) 0.054(4) 0.022(3) -0.002(3) -0.003(3) 0.046(4)
C6 0.057(7) 0.031(5) 0.033(6) -0.013(5) -0.005(5) 0.032(5)
C6' 0.042(7) 0.040(7) 0.019(6) -0.003(5) -0.006(5) 0.016(6)
C7 0.050(6) 0.030(5) 0.044(5) 0.010(4) 0.022(4) 0.018(5)
C7' 0.050(6) 0.030(5) 0.044(5) 0.010(4) 0.022(4) 0.018(5)
C8 0.064(6) 0.052(6) 0.043(5) -0.006(5) -0.002(5) 0.024(6)
C8' 0.064(6) 0.052(6) 0.043(5) -0.006(5) -0.002(5) 0.024(6)
C9 0.053(6) 0.039(6) 0.039(5) 0.010(4) 0.020(5) 0.019(5)
C9' 0.053(6) 0.039(6) 0.039(5) 0.010(4) 0.020(5) 0.019(5)
C10 0.078(6) 0.133(8) 0.070(6) 0.044(6) 0.027(5) 0.067(6)
C11 0.082(6) 0.155(9) 0.074(6) 0.055(6) 0.024(5) 0.074(6)
C12 0.031(3) 0.024(3) 0.023(3) -0.002(2) 0.007(2) 0.014(2)
C13 0.022(3) 0.025(3) 0.029(3) -0.001(2) 0.003(2) 0.011(2)
C14 0.028(3) 0.027(3) 0.036(3) 0.002(2) 0.003(2) 0.018(2)

loop_
_atom_type_symbol
_atom_type_description
_atom_type_scat_dispersion_real
_atom_type_scat_dispersion_imag
_atom_type_scat_source
C C 0.0033 0.0016 'International Tables Vol C Tables 4.2.6.8 and 6.1.1.4'
H H 0.0000 0.0000 'International Tables Vol C Tables 4.2.6.8 and 6.1.1.4'
N N 0.0061 0.0033 'International Tables Vol C Tables 4.2.6.8 and 6.1.1.4'
O O 0.0106 0.0060 'International Tables Vol C Tables 4.2.6.8 and 6.1.1.4'
Cu Cu 0.3201 1.2651 'International Tables Vol C Tables 4.2.6.8 and 6.1.1.4'

loop_
_geom_angle_atom_site_label_1
_geom_angle_atom_site_label_2
_geom_angle_atom_site_label_3
_geom_angle
_geom_angle_site_symmetry_1
_geom_angle_site_symmetry_3
O1 Cu1 O1 153.5(3) . 4_554
O1 Cu1 N1 91.05(19) . 4_554
O1 Cu1 N1 91.30(19) 4_554 4_554
O1 Cu1 N1 91.30(19) . .
O1 Cu1 N1 91.06(19) 4_554 .
N1 Cu1 N1 169.7(3) 4_554 .
C12 O1 Cu1 115.6(4) . .
C1 N1 C5 117.3(6) . .
C1 N1 Cu1 122.7(4) . .
C5 N1 Cu1 119.6(4) . .
N1 C1 C2 122.7(7) . .
C1 C2 C3 119.8(8) . .
C6 N2 C3 131.9(10) . .
C6 N2 C6' 72.1(9) . 19_655
C3 N2 C6' 93.2(9) . 19_655
C6' N2' C3 134.7(10) 19_655 .
C6' N2' C6 74.0(8) 19_655 .
C3 N2' C6 104.8(9) . .
C4 C3 C2 117.6(7) . .
C4 C3 N2' 120.2(7) . .
C2 C3 N2' 120.0(8) . .
C4 C3 N2 112.9(8) . .
C2 C3 N2 124.6(8) . .
N2' C3 N2 36.9(6) . .
C6 O3 C7' 48.3(10) . .
C3 C4 C5 120.0(7) . .
N1 C5 C4 122.6(6) . .
O3 C6 C7' 89.8(13) . .
O3 C6 N2 123.3(13) . .
C7' C6 N2 143.7(13) . .
O3 C6 C7 117.6(12) . .
C7' C6 C7 34.1(8) . .
N2 C6 C7 119.0(10) . .
O3 C6 N2' 117.7(12) . .
C7' C6 N2' 148.8(12) . .
N2 C6 N2' 27.6(7) . .
C7 C6 N2' 114.8(9) . .
O3 C6 C6' 102.9(12) . 19_655
C7' C6 C6' 122.3(12) . 19_655
N2 C6 C6' 68.8(9) . 19_655
C7 C6 C6' 95.0(9) . 19_655
N2' C6 C6' 41.3(6) . 19_655
N2' C6' C10 112.0(10) 19_655 .
N2' C6' N2 25.7(6) 19_655 19_655
C10 C6' N2 100.3(8) . 19_655
N2' C6' C6 64.7(8) 19_655 19_655
C10 C6' C6 84.0(8) . 19_655
N2 C6' C6 39.1(6) 19_655 19_655
C11 C7 C8 125.7(14) . .
C11 C7 C6 124.7(13) . .
C8 C7 C6 109.5(12) . .
C11 C7 C11 40.1(11) . 19_655
C8 C7 C11 85.7(8) . 19_655
C6 C7 C11 164.8(12) . 19_655
C11 C7 C10 37.7(9) . 19_655
C8 C7 C10 163.3(12) . 19_655
C6 C7 C10 87.2(8) . 19_655
C11 C7 C10 77.6(9) 19_655 19_655
C6 C7' C8' 140.5(18) . .
C6 C7' O3 42.0(8) . .
C8' C7' O3 117.4(15) . .
C6 C7' C11 91.2(11) . .
C8' C7' C11 122.6(13) . .
O3 C7' C11 119.1(11) . .
C7 C8 C9 113.4(13) . .
C9' C8' C7' 116.6(18) . .
C10 C9 C8 123.6(14) . .
C10 C9 C11 39.0(9) . 19_655
C8 C9 C11 84.6(9) . 19_655
C8' C9' C10 122.5(14) . .
C9 C10 C11 111.4(14) . 19_655
C9 C10 C6' 126.8(12) . .
C11 C10 C6' 121.8(13) 19_655 .
C9 C10 C9' 9.1(11) . .
C11 C10 C9' 110.6(12) 19_655 .
C6' C10 C9' 127.1(9) . .
C9 C10 C7 139.6(12) . 19_655
C11 C10 C7 28.3(8) 19_655 19_655
C6' C10 C7 93.5(9) . 19_655
C9' C10 C7 138.4(9) . 19_655
C7 C11 C10 114.1(15) . 19_655
C7 C11 C11 110.7(17) . 19_655
C10 C11 C11 135(2) 19_655 19_655
C7 C11 C7' 10.1(11) . .
C10 C11 C7' 112.3(12) 19_655 .
C11 C11 C7' 110.6(15) 19_655 .
C7 C11 C9 143.6(13) . 19_655
C10 C11 C9 29.6(7) 19_655 19_655
C11 C11 C9 105.3(16) 19_655 19_655
C7' C11 C9 140.9(9) . 19_655
C7 C11 C7 139.9(11) . 19_655
C10 C11 C7 105.8(13) 19_655 19_655
C11 C11 C7 29.1(10) 19_655 19_655
C7' C11 C7 139.0(9) . 19_655
C9 C11 C7 76.3(9) 19_655 19_655
O2 C12 O1 123.7(5) . .
O2 C12 C13 121.5(5) . .
O1 C12 C13 114.8(5) . .
C14 C13 C14 119.8(5) 3_655 .
C14 C13 C12 119.9(5) 3_655 .
C14 C13 C12 120.3(5) . .
C13 C14 C13 120.2(5) 2_545 .

loop_
_geom_bond_atom_site_label_1
_geom_bond_atom_site_label_2
_geom_bond_distance
_geom_bond_site_symmetry_2
Cu1 O1 1.932(4) .
Cu1 O1 1.932(4) 4_554
Cu1 N1 1.992(5) 4_554
Cu1 N1 1.992(5) .
O1 C12 1.271(7) .
N1 C1 1.318(9) .
N1 C5 1.330(8) .
C1 C2 1.367(10) .
O2 C12 1.239(7) .
C2 C3 1.371(11) .
N2 C6 1.327(18) .
N2 C3 1.533(15) .
N2 C6' 1.961(19) 19_655
N2' C6' 1.374(16) 19_655
N2' C3 1.395(12) .
N2' C6 1.883(18) .
C3 C4 1.347(10) .
O3 C6 1.175(15) .
O3 C7' 1.76(2) .
C4 C5 1.370(9) .
C6 C7' 1.31(2) .
C6 C7 1.557(17) .
C6 C6' 2.003(19) 19_655
C6' N2' 1.375(16) 19_655
C6' C10 1.640(16) .
C6' N2 1.961(19) 19_655
C6' C6 2.003(19) 19_655
C7 C11 1.023(18) .
C7 C8 1.415(19) .
C7 C11 1.96(2) 19_655
C7 C10 1.972(19) 19_655
C7' C8' 1.42(3) .
C7' C11 1.86(2) .
C8 C9 1.476(18) .
C8' C9' 1.40(2) .
C9 C10 1.034(17) .
C9 C11 1.95(2) 19_655
C9' C10 1.89(2) .
C10 C11 1.320(15) 19_655
C10 C7 1.972(19) 19_655
C11 C10 1.320(15) 19_655
C11 C11 1.35(2) 19_655
C11 C9 1.95(2) 19_655
C11 C7 1.96(2) 19_655
C12 C13 1.500(8) .
C13 C14 1.380(8) 3_655
C13 C14 1.390(8) .
C14 C13 1.380(8) 2_545
